data_4512005
loop_
_publ_author_name
'Braga, Dario'
'Grepioni, Fabrizia'
'Chelazzi, Laura'
'Nanna, Saverio'
'Rubini, Katia'
'Curzi, Marco'
'Giaffreda, Stefano L.'
'Saxell, Heidi E.'
'Bratz, Matthias'
'Chiodo, Tiziana'

_publ_section_title
;
 Bentazon: Effect of Additives on the Crystallization of Pure and Mixed
 Polymorphic Forms of a Commercial Herbicide
;
_journal_issue 11
_journal_name_full 'Crystal Growth &amp; Design'
_journal_page_first 5729
_journal_paper_doi 10.1021/cg500980j
_journal_volume 14
_journal_year 2014
_chemical_formula_sum 'C10 H12 N2 O3 S'
_chemical_formula_weight 240.28
_chemical_name_systematic
;
 ?
;
_space_group_IT_number 2
_symmetry_cell_setting triclinic
_symmetry_space_group_name_Hall '-P 1'
_symmetry_space_group_name_H-M 'P -1'
_atom_sites_solution_hydrogens geom
_atom_sites_solution_primary direct
_atom_sites_solution_secondary difmap
_audit_creation_method SHELXL-97
_cell_angle_alpha 86.793(9)
_cell_angle_beta 80.123(10)
_cell_angle_gamma 70.172(9)
_cell_formula_units_Z 2
_cell_length_a 6.9435(8)
_cell_length_b 7.5192(7)
_cell_length_c 11.5084(14)
_cell_measurement_temperature 293(2)
_cell_volume 556.85(11)
_computing_structure_refinement 'SHELXL-97 (Sheldrick, 2008)'
_diffrn_ambient_temperature 293(2)
_diffrn_measured_fraction_theta_max 0.557
_diffrn_radiation_monochromator graphite
_diffrn_radiation_source 'fine-focus sealed tube'
_diffrn_radiation_type MoK\a
_diffrn_radiation_wavelength 0.71073
_diffrn_reflns_av_R_equivalents 0.0154
_diffrn_reflns_av_sigmaI/netI 0.0453
_diffrn_reflns_limit_h_max 7
_diffrn_reflns_limit_h_min -9
_diffrn_reflns_limit_k_max 7
_diffrn_reflns_limit_k_min -10
_diffrn_reflns_limit_l_max 13
_diffrn_reflns_limit_l_min -13
_diffrn_reflns_number 2279
_diffrn_reflns_theta_full 25.00
_diffrn_reflns_theta_max 29.25
_diffrn_reflns_theta_min 2.88
_exptl_absorpt_coefficient_mu 0.284
_exptl_absorpt_correction_T_max 1.00000
_exptl_absorpt_correction_T_min 0.98216
_exptl_absorpt_correction_type multi-scan
_exptl_absorpt_process_details
;
CrysAlisPro, Oxford Diffraction Ltd.,
Version 1.171.34.44 (release 25-10-2010 CrysAlis171 .NET)
(compiled Oct 25 2010,18:11:34)
Empirical absorption correction using spherical harmonics,
 implemented in SCALE3 ABSPACK scaling algorithm.
;
_exptl_crystal_density_diffrn 1.433
_exptl_crystal_density_method 'not measured'
_exptl_crystal_F_000 252
_exptl_crystal_size_max 0.4
_exptl_crystal_size_mid 0.3
_exptl_crystal_size_min 0.2
_refine_diff_density_max 0.233
_refine_diff_density_min -0.271
_refine_diff_density_rms 0.044
_refine_ls_extinction_method none
_refine_ls_goodness_of_fit_ref 1.021
_refine_ls_hydrogen_treatment mixed
_refine_ls_matrix_type full
_refine_ls_number_parameters 165
_refine_ls_number_reflns 1695
_refine_ls_number_restraints 0
_refine_ls_restrained_S_all 1.021
_refine_ls_R_factor_all 0.0870
_refine_ls_R_factor_gt 0.0609
_refine_ls_shift/su_max 0.000
_refine_ls_shift/su_mean 0.000
_refine_ls_structure_factor_coef Fsqd
_refine_ls_weighting_details 'calc w=1/[\s^2^(Fo^2^)+(0.0874P)^2^+0.1705P] where P=(Fo^2^+2Fc^2^)/3'
_refine_ls_weighting_scheme calc
_refine_ls_wR_factor_gt 0.1511
_refine_ls_wR_factor_ref 0.1702
_reflns_number_gt 1204
_reflns_number_total 1695
_reflns_threshold_expression >2\s(I)
_cod_data_source_file cg500980j_si_002.cif
_cod_data_source_block Form_III
_cod_depositor_comments 'Adding full bibliography for 4512005--4512006.cif.'
_cod_original_sg_symbol_H-M P-1
_cod_database_code 4512005

loop_
_symmetry_equiv_pos_as_xyz
'x, y, z'
'-x, -y, -z'

loop_
_atom_site_label
_atom_site_type_symbol
_atom_site_fract_x
_atom_site_fract_y
_atom_site_fract_z
_atom_site_U_iso_or_equiv
_atom_site_adp_type
_atom_site_occupancy
_atom_site_symmetry_multiplicity
_atom_site_calc_flag
_atom_site_refinement_flags
O24 O 0.5259(4) 0.3305(4) 0.6295(3) 0.0684(10) Uani 1 1 d .
H4 H 0.552(7) 0.215(6) 0.425(4) 0.067(13) Uiso 1 1 d .
H1 H -0.105(8) 0.228(7) 0.430(5) 0.095(17) Uiso 1 1 d .
H5 H -0.175(7) 0.321(6) 0.641(4) 0.078(15) Uiso 1 1 d .
H3 H 0.472(6) 0.150(5) 0.253(4) 0.058(12) Uiso 1 1 d .
H2 H 0.145(7) 0.141(6) 0.252(4) 0.072(15) Uiso 1 1 d .
S1 S 0.02484(15) 0.25305(14) 0.75926(11) 0.0534(4) Uani 1 1 d .
C4 C 0.2911(5) 0.2595(4) 0.5306(4) 0.0401(9) Uani 1 1 d .
O1 O 0.1077(4) 0.0541(4) 0.7716(3) 0.0724(10) Uani 1 1 d .
C22 C 0.3585(5) 0.3087(5) 0.6353(4) 0.0471(11) Uani 1 1 d .
N2 N -0.0552(5) 0.3113(5) 0.6346(4) 0.0527(10) Uani 1 1 d .
N1 N 0.2224(5) 0.3361(4) 0.7418(3) 0.0506(9) Uani 1 1 d .
C5 C 0.0891(5) 0.2615(5) 0.5307(4) 0.0412(9) Uani 1 1 d .
C3 C 0.4300(6) 0.2157(5) 0.4251(5) 0.0528(12) Uani 1 1 d .
C6 C 0.0317(6) 0.2210(5) 0.4289(4) 0.0524(12) Uani 1 1 d .
O2 O -0.1333(5) 0.3592(5) 0.8487(3) 0.0817(11) Uani 1 1 d .
C1 C 0.1722(7) 0.1789(6) 0.3259(5) 0.0576(12) Uani 1 1 d .
C2 C 0.3733(7) 0.1746(6) 0.3247(5) 0.0582(12) Uani 1 1 d .
C24 C 0.2785(10) 0.3895(7) 0.8514(5) 0.0806(16) Uani 1 1 d .
H24 H 0.1403 0.4175 0.8990 0.097 Uiso 1 1 calc R
C23 C 0.3808(11) 0.2371(7) 0.9219(6) 0.102(2) Uani 1 1 d .
H23A H 0.3456 0.1280 0.9081 0.154 Uiso 1 1 calc R
H23B H 0.3378 0.2720 1.0036 0.154 Uiso 1 1 calc R
H23C H 0.5281 0.2083 0.9015 0.154 Uiso 1 1 calc R
C25 C 0.2850(11) 0.5761(7) 0.8528(5) 0.0955(19) Uani 1 1 d .
H25A H 0.1989 0.6540 0.7998 0.143 Uiso 1 1 calc R
H25B H 0.4253 0.5736 0.8285 0.143 Uiso 1 1 calc R
H25C H 0.2354 0.6270 0.9312 0.143 Uiso 1 1 calc R

loop_
_atom_site_aniso_label
_atom_site_aniso_U_11
_atom_site_aniso_U_22
_atom_site_aniso_U_33
_atom_site_aniso_U_23
_atom_site_aniso_U_13
_atom_site_aniso_U_12
O24 0.0376(13) 0.0832(19) 0.099(3) -0.0041(17) -0.0269(17) -0.0309(13)
S1 0.0431(5) 0.0626(6) 0.0598(9) 0.0047(5) -0.0116(5) -0.0239(4)
C4 0.0295(15) 0.0401(16) 0.054(3) 0.0015(16) -0.0116(18) -0.0137(13)
O1 0.0696(17) 0.0651(17) 0.096(3) 0.0229(17) -0.0259(19) -0.0379(14)
C22 0.0344(17) 0.0433(18) 0.070(3) 0.0044(18) -0.022(2) -0.0154(14)
N2 0.0278(15) 0.076(2) 0.057(3) 0.0013(18) -0.0111(18) -0.0182(15)
N1 0.0486(17) 0.0577(18) 0.057(3) 0.0041(16) -0.0220(18) -0.0273(14)
C5 0.0306(16) 0.0410(17) 0.056(3) 0.0004(16) -0.0120(18) -0.0149(13)
C3 0.0299(18) 0.051(2) 0.078(4) -0.003(2) -0.004(2) -0.0155(15)
C6 0.038(2) 0.063(2) 0.064(4) -0.004(2) -0.017(2) -0.0240(17)
O2 0.0649(19) 0.112(3) 0.056(3) -0.0146(19) 0.0039(19) -0.0190(18)
C1 0.063(3) 0.061(2) 0.056(4) -0.007(2) -0.015(3) -0.027(2)
C2 0.052(2) 0.057(2) 0.059(4) -0.010(2) 0.004(3) -0.0159(19)
C24 0.114(4) 0.082(3) 0.076(4) 0.009(3) -0.052(3) -0.055(3)
C23 0.156(6) 0.085(3) 0.093(5) 0.022(3) -0.086(4) -0.047(3)
C25 0.152(5) 0.067(3) 0.083(5) -0.004(3) -0.038(4) -0.047(3)

loop_
_atom_type_symbol
_atom_type_description
_atom_type_scat_dispersion_real
_atom_type_scat_dispersion_imag
_atom_type_scat_source
C C 0.0033 0.0016 'International Tables Vol C Tables 4.2.6.8 and 6.1.1.4'
H H 0.0000 0.0000 'International Tables Vol C Tables 4.2.6.8 and 6.1.1.4'
N N 0.0061 0.0033 'International Tables Vol C Tables 4.2.6.8 and 6.1.1.4'
O O 0.0106 0.0060 'International Tables Vol C Tables 4.2.6.8 and 6.1.1.4'
S S 0.1246 0.1234 'International Tables Vol C Tables 4.2.6.8 and 6.1.1.4'

loop_
_geom_angle_atom_site_label_1
_geom_angle_atom_site_label_2
_geom_angle_atom_site_label_3
_geom_angle
O1 S1 O2 118.9(2)
O1 S1 N2 111.7(2)
O2 S1 N2 107.8(2)
O1 S1 N1 107.53(17)
O2 S1 N1 108.9(2)
N2 S1 N1 100.43(18)
C3 C4 C5 117.8(4)
C3 C4 C22 119.5(3)
C5 C4 C22 122.7(4)
O24 C22 N1 120.2(4)
O24 C22 C4 121.6(4)
N1 C22 C4 118.2(3)
C5 N2 S1 118.7(3)
C22 N1 C24 121.2(4)
C22 N1 S1 119.9(3)
C24 N1 S1 116.7(3)
C6 C5 C4 120.4(4)
C6 C5 N2 120.8(3)
C4 C5 N2 118.8(4)
C2 C3 C4 121.8(4)
C1 C6 C5 120.5(4)
C6 C1 C2 119.7(5)
C3 C2 C1 119.8(4)
C23 C24 C25 125.5(5)
C23 C24 N1 116.0(4)
C25 C24 N1 115.2(4)

loop_
_geom_bond_atom_site_label_1
_geom_bond_atom_site_label_2
_geom_bond_distance
O24 C22 1.218(4)
S1 O1 1.417(3)
S1 O2 1.418(3)
S1 N2 1.611(4)
S1 N1 1.669(3)
C4 C3 1.393(6)
C4 C5 1.397(5)
C4 C22 1.473(6)
C22 N1 1.392(5)
N2 C5 1.400(5)
N1 C24 1.495(6)
C5 C6 1.380(6)
C3 C2 1.365(7)
C6 C1 1.376(6)
C1 C2 1.384(6)
C24 C23 1.420(6)
C24 C25 1.421(6)
